data_4504884
loop_
_publ_author_name
'Yao, Masaru'
'Asakura, Satoshi'
'Abe, Masahiro'
'Inoue, Hidenari'
'Yoshioka, Naoki'

_publ_section_title
;
 Formation of a One-Dimensional Stacking Structure of \p-Conjugated
 Nitroxyl Radical Bearing a 1,2,5-Thiadiazole Ring and Its Magnetic
 Property
;
_journal_issue 2
_journal_name_full 'Crystal Growth &amp; Design'
_journal_page_first 413
_journal_paper_doi 10.1021/cg049599v
_journal_volume 5
_journal_year 2005
_chemical_formula_moiety 'C25 H18 N O '
_chemical_formula_sum 'C25 H18 N O'
_chemical_formula_weight 348.42
_space_group_IT_number 14
_symmetry_cell_setting monoclinic
_symmetry_Int_Tables_number 14
_symmetry_space_group_name_Hall '-P 2ybc'
_symmetry_space_group_name_H-M 'P 1 21/c 1'
_cell_angle_alpha 90
_cell_angle_beta 90.916(9)
_cell_angle_gamma 90
_cell_formula_units_Z 4
_cell_length_a 11.173(1)
_cell_length_b 12.536(2)
_cell_length_c 13.026(1)
_cell_measurement_reflns_used 25
_cell_measurement_temperature 296(1)
_cell_measurement_theta_max 30.0
_cell_measurement_theta_min 29.6
_cell_volume 1824.2(4)
_computing_cell_refinement 'MSC/AFC Diffractometer Control'
_computing_data_collection 'MSC/AFC Diffractometer Control'
_computing_data_reduction 'teXsan Ver. 1.11'
_computing_molecular_graphics ORTEP
_computing_publication_material 'teXsan Ver. 1.11'
_computing_structure_refinement SHELXL97
_computing_structure_solution SIR92
_diffrn_measured_fraction_theta_full 1.0
_diffrn_measured_fraction_theta_max 0.93
_diffrn_measurement_device_type 'Rigaku AFC7R'
_diffrn_measurement_method \w-2\q
_diffrn_radiation_type 'Cu K\a'
_diffrn_radiation_wavelength 1.5418
_diffrn_reflns_av_R_equivalents 0.0329
_diffrn_reflns_limit_h_max 13
_diffrn_reflns_limit_h_min -13
_diffrn_reflns_limit_k_max 15
_diffrn_reflns_limit_k_min -15
_diffrn_reflns_limit_l_max 16
_diffrn_reflns_limit_l_min -16
_diffrn_reflns_number 3674
_diffrn_reflns_theta_full 75.0
_diffrn_reflns_theta_max 75.0
_diffrn_reflns_theta_min 2.5
_diffrn_standards_decay_% 0.14
_diffrn_standards_interval_count 150
_diffrn_standards_number 3
_exptl_absorpt_coefficient_mu 0.601
_exptl_absorpt_correction_T_max 0.740
_exptl_absorpt_correction_T_min 0.689
_exptl_absorpt_correction_type psi-scan
_exptl_absorpt_process_details '(North, Phillips & Mathews, 1968)'
_exptl_crystal_colour green
_exptl_crystal_density_diffrn 1.268
_exptl_crystal_density_method 'not measured'
_exptl_crystal_description block
_exptl_crystal_F_000 732
_exptl_crystal_size_max 0.5
_exptl_crystal_size_mid 0.5
_exptl_crystal_size_min 0.5
_refine_diff_density_max 0.21
_refine_diff_density_min -0.18
_refine_ls_extinction_coef 0.0032(4)
_refine_ls_extinction_expression Fc^*^=kFc[1+0.001xFc^2^\l^3^/sin(2\q)]^-1/4^
_refine_ls_extinction_method SHELXL97(Sheldrick,1997)
_refine_ls_goodness_of_fit_ref 1.068
_refine_ls_hydrogen_treatment noref
_refine_ls_number_parameters 245
_refine_ls_number_reflns 3506
_refine_ls_R_factor_gt 0.044
_refine_ls_shift/su_max 0.001
_refine_ls_structure_factor_coef Fsqd
_refine_ls_weighting_details 'w = 1/[\s^2^(Fo^2^) + (0.0591P)^2^+0.4718P] where P=(Fo^2^+2Fc^2^)/3'
_refine_ls_weighting_scheme calc
_refine_ls_wR_factor_ref 0.128
_reflns_number_gt 3058
_reflns_number_total 3506
_reflns_threshold_expression >2.0sigma(I)
_cod_data_source_file cg049599vsi20050101_121132.cif
_cod_data_source_block DPB(f)QN
_cod_original_cell_volume 1824.3(4)
_cod_original_formula_sum 'C25 H18 N O '
_cod_database_code 4504884

loop_
_symmetry_equiv_pos_as_xyz
x,y,z
-x,1/2+y,1/2-z
-x,-y,-z
x,1/2-y,1/2+z

loop_
_atom_site_label
_atom_site_type_symbol
_atom_site_fract_x
_atom_site_fract_y
_atom_site_fract_z
_atom_site_U_iso_or_equiv
_atom_site_adp_type
_atom_site_occupancy
_atom_site_calc_flag
O1 O 0.1872(1) 0.1815(1) 0.26818(8) 0.0629(3) Uani 1.00 d
N1 N 0.2322(1) 0.1474(1) 0.18478(9) 0.0488(3) Uani 1.00 d
C1 C 0.3327(1) 0.2129(1) 0.1426(1) 0.0497(4) Uani 1.00 d
C2 C 0.3851(1) 0.1570(1) 0.0512(1) 0.0572(4) Uani 1.00 d
C3 C 0.3407(1) 0.0690(1) 0.0086(1) 0.0541(4) Uani 1.00 d
C4 C 0.2357(1) 0.0162(1) 0.0483(1) 0.0469(3) Uani 1.00 d
C5 C 0.1824(1) -0.0763(1) 0.0015(1) 0.0509(4) Uani 1.00 d
C6 C 0.2253(2) -0.1237(2) -0.0891(1) 0.0638(4) Uani 1.00 d
C7 C 0.1672(2) -0.2097(2) -0.1324(2) 0.0764(6) Uani 1.00 d
C8 C 0.0662(2) -0.2539(2) -0.0879(2) 0.0786(6) Uani 1.00 d
C9 C 0.0249(2) -0.2126(2) 0.0008(2) 0.0698(5) Uani 1.00 d
C10 C 0.0810(1) -0.1237(1) 0.0477(1) 0.0552(4) Uani 1.00 d
C11 C 0.0363(1) -0.0802(2) 0.1394(1) 0.0607(4) Uani 1.00 d
C12 C 0.0858(1) 0.0077(1) 0.1836(1) 0.0543(4) Uani 1.00 d
C13 C 0.1850(1) 0.0572(1) 0.1372(1) 0.0458(3) Uani 1.00 d
C14 C 0.2788(1) 0.3217(1) 0.1143(1) 0.0496(4) Uani 1.00 d
C15 C 0.2424(1) 0.3917(1) 0.1908(1) 0.0555(4) Uani 1.00 d
C16 C 0.1855(2) 0.4859(2) 0.1655(1) 0.0628(4) Uani 1.00 d
C17 C 0.1644(2) 0.5122(2) 0.0644(2) 0.0710(5) Uani 1.00 d
C18 C 0.2020(2) 0.4452(2) -0.0114(2) 0.0733(5) Uani 1.00 d
C19 C 0.2585(2) 0.3498(2) 0.0129(1) 0.0605(4) Uani 1.00 d
C20 C 0.4317(1) 0.2192(1) 0.2258(1) 0.0530(4) Uani 1.00 d
C21 C 0.5048(2) 0.3077(2) 0.2354(2) 0.0726(5) Uani 1.00 d
C22 C 0.5972(2) 0.3098(2) 0.3073(2) 0.0845(6) Uani 1.00 d
C23 C 0.6191(2) 0.2244(2) 0.3698(2) 0.0781(6) Uani 1.00 d
C24 C 0.5488(2) 0.1357(2) 0.3604(2) 0.0745(5) Uani 1.00 d
C25 C 0.4554(2) 0.1328(2) 0.2889(1) 0.0641(4) Uani 1.00 d
H2 H 0.4554 0.1875 0.0215 0.0688 Uiso 1.00 calc
H3 H 0.3794 0.0394 -0.0502 0.0647 Uiso 1.00 calc
H6 H 0.2956 -0.0957 -0.1208 0.0763 Uiso 1.00 calc
H7 H 0.1970 -0.2399 -0.1947 0.0917 Uiso 1.00 calc
H8 H 0.0262 -0.3132 -0.1200 0.0945 Uiso 1.00 calc
H9 H -0.0436 -0.2444 0.0324 0.0837 Uiso 1.00 calc
H11 H -0.0310 -0.1136 0.1713 0.0729 Uiso 1.00 calc
H12 H 0.0538 0.0361 0.2460 0.0651 Uiso 1.00 calc
H15 H 0.2571 0.3742 0.2617 0.0667 Uiso 1.00 calc
H16 H 0.1605 0.5334 0.2188 0.0757 Uiso 1.00 calc
H17 H 0.1234 0.5774 0.0472 0.0852 Uiso 1.00 calc
H18 H 0.1894 0.4644 -0.0822 0.0881 Uiso 1.00 calc
H19 H 0.2836 0.3031 -0.0409 0.0728 Uiso 1.00 calc
H21 H 0.4914 0.3685 0.1918 0.0872 Uiso 1.00 calc
H22 H 0.6468 0.3721 0.3134 0.1015 Uiso 1.00 calc
H23 H 0.6830 0.2269 0.4198 0.0938 Uiso 1.00 calc
H24 H 0.5641 0.0749 0.4034 0.0898 Uiso 1.00 calc
H25 H 0.4066 0.0700 0.2832 0.0770 Uiso 1.00 calc

loop_
_atom_site_aniso_label
_atom_site_aniso_U_11
_atom_site_aniso_U_22
_atom_site_aniso_U_33
_atom_site_aniso_U_12
_atom_site_aniso_U_13
_atom_site_aniso_U_23
O1 0.0655(7) 0.0790(8) 0.0446(6) -0.0077(6) 0.0175(5) -0.0078(5)
N1 0.0441(6) 0.0610(8) 0.0413(6) -0.0024(5) 0.0065(5) -0.0021(5)
C1 0.0424(7) 0.0590(9) 0.0478(8) -0.0042(6) 0.0071(6) -0.0014(7)
C2 0.0477(8) 0.070(1) 0.0544(9) -0.0043(7) 0.0152(7) -0.0019(8)
C3 0.0507(8) 0.0635(10) 0.0482(8) 0.0036(7) 0.0105(6) -0.0048(7)
C4 0.0430(7) 0.0530(8) 0.0447(8) 0.0065(6) -0.0010(6) 0.0026(6)
C5 0.0502(8) 0.0530(9) 0.0494(8) 0.0093(7) -0.0076(6) 0.0039(7)
C6 0.072(1) 0.063(1) 0.0568(10) 0.0097(9) -0.0030(8) -0.0031(8)
C7 0.102(2) 0.063(1) 0.064(1) 0.011(1) -0.010(1) -0.0115(9)
C8 0.095(1) 0.058(1) 0.082(1) -0.003(1) -0.024(1) -0.0049(10)
C9 0.066(1) 0.061(1) 0.082(1) -0.0055(8) -0.0143(9) 0.0039(9)
C10 0.0516(8) 0.0530(9) 0.0606(9) 0.0017(7) -0.0103(7) 0.0041(7)
C11 0.0463(8) 0.068(1) 0.068(1) -0.0082(7) 0.0031(7) 0.0066(8)
C12 0.0450(8) 0.0671(10) 0.0509(8) -0.0014(7) 0.0059(6) 0.0025(7)
C13 0.0375(7) 0.0549(9) 0.0448(7) 0.0012(6) -0.0019(5) 0.0046(6)
C14 0.0419(7) 0.0603(9) 0.0465(8) -0.0055(6) 0.0032(6) 0.0000(7)
C15 0.0504(8) 0.067(1) 0.0496(8) -0.0002(7) 0.0033(6) -0.0022(7)
C16 0.0530(9) 0.066(1) 0.070(1) 0.0014(8) 0.0037(8) -0.0097(9)
C17 0.065(1) 0.066(1) 0.081(1) 0.0024(9) -0.0118(9) 0.0041(10)
C18 0.083(1) 0.078(1) 0.058(1) -0.003(1) -0.0117(9) 0.0099(9)
C19 0.0654(10) 0.068(1) 0.0485(9) -0.0064(8) 0.0014(7) -0.0014(8)
C20 0.0411(7) 0.0622(10) 0.0558(9) 0.0023(7) 0.0037(6) -0.0049(7)
C21 0.0540(9) 0.069(1) 0.094(1) -0.0070(8) -0.0096(9) 0.002(1)
C22 0.057(1) 0.080(1) 0.116(2) -0.0058(10) -0.018(1) -0.017(1)
C23 0.0534(10) 0.097(2) 0.083(1) 0.0142(10) -0.0155(9) -0.023(1)
C24 0.060(1) 0.088(1) 0.075(1) 0.0147(10) -0.0081(9) -0.001(1)
C25 0.0547(9) 0.068(1) 0.070(1) 0.0020(8) -0.0041(8) -0.0016(9)

loop_
_atom_type_symbol
_atom_type_description
_atom_type_scat_dispersion_real
_atom_type_scat_dispersion_imag
_atom_type_scat_source
C C 0.018 0.009
;International Tables for Crystallography
(1992, Vol. C)
;
H H 0.000 0.000
;International Tables for Crystallography
(1992, Vol. C)
;
N N 0.031 0.018
;International Tables for Crystallography
(1992, Vol. C)
;
O O 0.049 0.032
;International Tables for Crystallography
(1992, Vol. C)
;

loop_
_geom_angle_atom_site_label_1
_geom_angle_atom_site_label_2
_geom_angle_atom_site_label_3
_geom_angle
_geom_angle_publ_flag
O1 N1 C1 115.7(1) yes
O1 N1 C13 120.0(1) yes
C1 N1 C13 124.2(1) yes
N1 C1 C2 109.7(1) yes
N1 C1 C14 106.3(1) yes
N1 C1 C20 107.7(1) yes
C2 C1 C14 112.2(1) yes
C2 C1 C20 107.3(1) yes
C14 C1 C20 113.5(1) yes
C1 C2 C3 124.6(1) yes
C1 C2 H2 117.7 no
C3 C2 H2 117.7 no
C2 C3 C4 122.0(1) yes
C2 C3 H3 118.9 no
C4 C3 H3 119.1 no
C3 C4 C5 123.4(1) yes
C3 C4 C13 118.0(1) yes
C5 C4 C13 118.6(1) yes
C4 C5 C6 123.5(1) yes
C4 C5 C10 119.1(1) yes
C6 C5 C10 117.4(1) yes
C5 C6 C7 120.6(2) yes
C5 C6 H6 119.8 no
C7 C6 H6 119.6 no
C6 C7 C8 121.5(2) yes
C6 C7 H7 119.3 no
C8 C7 H7 119.2 no
C7 C8 C9 119.5(2) yes
C7 C8 H8 120.1 no
C9 C8 H8 120.4 no
C8 C9 C10 121.1(2) yes
C8 C9 H9 119.4 no
C10 C9 H9 119.5 no
C5 C10 C9 119.9(2) yes
C5 C10 C11 119.4(1) yes
C9 C10 C11 120.7(2) yes
C10 C11 C12 121.7(2) yes
C10 C11 H11 119.1 no
C12 C11 H11 119.2 no
C11 C12 C13 119.4(1) yes
C11 C12 H12 120.3 no
C13 C12 H12 120.3 no
N1 C13 C4 120.9(1) yes
N1 C13 C12 117.4(1) yes
C4 C13 C12 121.7(1) yes
C1 C14 C15 120.4(1) yes
C1 C14 C19 121.0(1) yes
C15 C14 C19 118.5(2) yes
C14 C15 C16 120.5(1) yes
C14 C15 H15 119.8 no
C16 C15 H15 119.8 no
C15 C16 C17 120.4(2) yes
C15 C16 H16 119.8 no
C17 C16 H16 119.8 no
C16 C17 C18 119.6(2) yes
C16 C17 H17 120.1 no
C18 C17 H17 120.3 no
C17 C18 C19 120.6(2) yes
C17 C18 H18 119.8 no
C19 C18 H18 119.6 no
C14 C19 C18 120.4(2) yes
C14 C19 H19 119.8 no
C18 C19 H19 119.8 no
C1 C20 C21 121.5(2) yes
C1 C20 C25 120.4(1) yes
C21 C20 C25 117.9(2) yes
C20 C21 C22 120.6(2) yes
C20 C21 H21 119.8 no
C22 C21 H21 119.6 no
C21 C22 C23 120.9(2) yes
C21 C22 H22 119.7 no
C23 C22 H22 119.4 no
C22 C23 C24 119.2(2) yes
C22 C23 H23 120.3 no
C24 C23 H23 120.5 no
C23 C24 C25 120.4(2) yes
C23 C24 H24 119.8 no
C25 C24 H24 119.8 no
C20 C25 C24 120.9(2) yes
C20 C25 H25 119.6 no
C24 C25 H25 119.5 no

loop_
_geom_bond_atom_site_label_1
_geom_bond_atom_site_label_2
_geom_bond_distance
_geom_bond_publ_flag
O1 N1 1.278(2) yes
N1 C1 1.502(2) yes
N1 C13 1.390(2) yes
C1 C2 1.508(2) yes
C1 C14 1.534(2) yes
C1 C20 1.538(2) yes
C2 C3 1.328(2) yes
C2 H2 0.959 no
C3 C4 1.450(2) yes
C3 H3 0.961 no
C4 C5 1.434(2) yes
C4 C13 1.395(2) yes
C5 C6 1.412(2) yes
C5 C10 1.422(2) yes
C6 C7 1.375(3) yes
C6 H6 0.960 no
C7 C8 1.392(3) yes
C7 H7 0.960 no
C8 C9 1.354(3) yes
C8 H8 0.960 no
C9 C10 1.413(3) yes
C9 H9 0.961 no
C10 C11 1.412(3) yes
C11 C12 1.357(3) yes
C11 H11 0.961 no
C12 C13 1.414(2) yes
C12 H12 0.962 no
C14 C15 1.393(2) yes
C14 C19 1.382(2) yes
C15 C16 1.379(3) yes
C15 H15 0.961 no
C16 C17 1.375(3) yes
C16 H16 0.959 no
C17 C18 1.368(3) yes
C17 H17 0.961 no
C18 C19 1.386(3) yes
C18 H18 0.962 no
C19 H19 0.959 no
C20 C21 1.382(3) yes
C20 C25 1.383(2) yes
C21 C22 1.383(3) yes
C21 H21 0.960 no
C22 C23 1.364(3) yes
C22 H22 0.960 no
C23 C24 1.366(3) yes
C23 H23 0.960 no
C24 C25 1.388(3) yes
C24 H24 0.960 no
C25 H25 0.960 no
